data_4022619
loop_
_publ_author_name
'Ali Asadi'
'Brian O. Patrick'
'David M. Perrin'

_publ_section_title
;
 Janus-AT Bases: Synthesis, Self-Assembly, and Solid State Structures
;
_journal_name_full 'Journal of Organic Chemistry'
_journal_page_first 466
_journal_page_last 475
_journal_paper_doi 10.1021/jo061840k
_journal_volume 72
_journal_year 2007
_chemical_formula_sum 'C10 H13 N3 O2 S'
_chemical_formula_weight 239.29
_chemical_name_systematic
;
 ?
;
_space_group_IT_number 14
_symmetry_cell_setting monoclinic
_symmetry_space_group_name_Hall '-P 2yn'
_symmetry_space_group_name_H-M 'P 1 21/n 1'
_atom_sites_solution_hydrogens geom
_atom_sites_solution_primary direct
_atom_sites_solution_secondary difmap
_audit_creation_method SHELXL-97
_cell_angle_alpha 90.00
_cell_angle_beta 103.635(3)
_cell_angle_gamma 90.00
_cell_formula_units_Z 4
_cell_length_a 7.0091(6)
_cell_length_b 20.9279(19)
_cell_length_c 7.8304(6)
_cell_measurement_reflns_used 6865
_cell_measurement_temperature 173(2)
_cell_measurement_theta_max 27.67
_cell_measurement_theta_min 3.14
_cell_volume 1116.24(16)
_computing_structure_refinement 'SHELXL-97 (Sheldrick, 1997)'
_diffrn_ambient_temperature 173(2)
_diffrn_measured_fraction_theta_full 0.983
_diffrn_measured_fraction_theta_max 0.983
_diffrn_measurement_device_type 'Bruker X8 APEX'
_diffrn_measurement_method 'area detector'
_diffrn_radiation_monochromator graphite
_diffrn_radiation_source 'fine-focus sealed tube'
_diffrn_radiation_type MoK\a
_diffrn_radiation_wavelength 0.71073
_diffrn_reflns_av_R_equivalents 0.0214
_diffrn_reflns_av_sigmaI/netI 0.0121
_diffrn_reflns_limit_h_max 9
_diffrn_reflns_limit_h_min -9
_diffrn_reflns_limit_k_max 27
_diffrn_reflns_limit_k_min -27
_diffrn_reflns_limit_l_max 10
_diffrn_reflns_limit_l_min -10
_diffrn_reflns_number 27324
_diffrn_reflns_theta_full 28.08
_diffrn_reflns_theta_max 28.08
_diffrn_reflns_theta_min 1.95
_exptl_absorpt_coefficient_mu 0.279
_exptl_absorpt_correction_T_max 0.933
_exptl_absorpt_correction_T_min 0.793
_exptl_absorpt_correction_type multi-scan
_exptl_crystal_colour colourless
_exptl_crystal_density_diffrn 1.424
_exptl_crystal_density_method 'not measured'
_exptl_crystal_description rod
_exptl_crystal_F_000 504
_exptl_crystal_size_max 0.50
_exptl_crystal_size_mid 0.25
_exptl_crystal_size_min 0.25
_refine_diff_density_max 0.514
_refine_diff_density_min -0.231
_refine_diff_density_rms 0.067
_refine_ls_extinction_method none
_refine_ls_goodness_of_fit_ref 1.045
_refine_ls_hydrogen_treatment mixed
_refine_ls_matrix_type full
_refine_ls_number_parameters 156
_refine_ls_number_reflns 2679
_refine_ls_number_restraints 0
_refine_ls_restrained_S_all 1.045
_refine_ls_R_factor_all 0.0522
_refine_ls_R_factor_gt 0.0460
_refine_ls_shift/su_max 0.000
_refine_ls_shift/su_mean 0.000
_refine_ls_structure_factor_coef Fsqd
_refine_ls_weighting_details 'calc w=1/[\s^2^(Fo^2^)+(0.0750P)^2^+0.5194P] where P=(Fo^2^+2Fc^2^)/3'
_refine_ls_weighting_scheme calc
_refine_ls_wR_factor_gt 0.1247
_refine_ls_wR_factor_ref 0.1298
_reflns_number_gt 2335
_reflns_number_total 2679
_reflns_threshold_expression >2sigma(I)
_cod_data_source_file jo061840ksi20060905_071014.cif
_cod_data_source_block dp005_0m
_cod_original_sg_symbol_H-M 'P 21/n'
_cod_database_code 4022619

loop_
_symmetry_equiv_pos_as_xyz
'x, y, z'
'-x+1/2, y+1/2, -z+1/2'
'-x, -y, -z'
'x-1/2, -y-1/2, z-1/2'

loop_
_atom_site_label
_atom_site_type_symbol
_atom_site_fract_x
_atom_site_fract_y
_atom_site_fract_z
_atom_site_U_iso_or_equiv
_atom_site_adp_type
_atom_site_occupancy
_atom_site_symmetry_multiplicity
_atom_site_calc_flag
_atom_site_refinement_flags
_atom_site_disorder_assembly
_atom_site_disorder_group
C2 C 0.7642(2) 0.12305(7) 0.4617(2) 0.0286(3) Uani 1 1 d . . .
C4 C 0.7843(2) 0.02113(7) 0.62045(19) 0.0272(3) Uani 1 1 d . . .
C5 C 0.9855(2) 0.03650(7) 0.70470(19) 0.0265(3) Uani 1 1 d . . .
C6 C 1.0674(2) 0.09350(8) 0.66930(19) 0.0277(3) Uani 1 1 d . . .
C7 C 1.0407(2) 0.19744(7) 0.5048(2) 0.0312(3) Uani 1 1 d . . .
H7A H 1.1275 0.2158 0.6118 0.037 Uiso 1 1 calc R A .
H7B H 0.9312 0.2277 0.4623 0.037 Uiso 1 1 calc R . .
C8 C 1.1563(3) 0.18930(8) 0.3639(2) 0.0337(4) Uani 1 1 d . . .
H8A H 1.0827 0.1610 0.2699 0.040 Uiso 1 1 calc R . .
H8B H 1.2840 0.1688 0.4162 0.040 Uiso 1 1 calc R . .
C9 C 1.1921(3) 0.25367(8) 0.2843(2) 0.0374(4) Uani 1 1 d . . .
H9A H 1.2560 0.2459 0.1862 0.045 Uiso 1 1 calc R A .
H9B H 1.0637 0.2741 0.2348 0.045 Uiso 1 1 calc R . .
C10 C 1.3168(4) 0.29906(10) 0.4115(3) 0.0534(5) Uani 1 1 d . . .
H10A H 1.2604 0.3046 0.5138 0.080 Uiso 1 1 calc R . .
H10B H 1.3213 0.3405 0.3542 0.080 Uiso 1 1 calc R . .
H10C H 1.4500 0.2818 0.4496 0.080 Uiso 1 1 calc R . .
C11 C 1.0928(2) -0.01168(8) 0.8159(2) 0.0306(3) Uani 1 1 d . . .
C12 C 1.3362(3) 0.09739(11) 0.9978(2) 0.0449(4) Uani 1 1 d . A 1
H12A H 1.2111 0.1038 1.0308 0.067 Uiso 1 1 calc R A 1
H12B H 1.4366 0.1251 1.0696 0.067 Uiso 1 1 calc R A 1
H12C H 1.3766 0.0526 1.0176 0.067 Uiso 1 1 calc R A 1
N1 N 0.96031(19) 0.13542(6) 0.54961(17) 0.0281(3) Uani 1 1 d . . .
N3 N 0.6882(2) 0.06666(6) 0.50571(18) 0.0290(3) Uani 1 1 d . . .
H3 H 0.573(3) 0.0604(10) 0.453(3) 0.037(5) Uiso 1 1 d . . .
N11 N 1.1738(2) -0.05190(8) 0.9031(2) 0.0433(4) Uani 1 1 d . . .
O2 O 0.66910(18) 0.16023(6) 0.35743(16) 0.0367(3) Uani 1 1 d . . .
O4 O 0.70314(17) -0.02903(6) 0.64507(16) 0.0349(3) Uani 1 1 d . . .
S1A S 1.30743(17) 0.11685(11) 0.76916(9) 0.0423(3) Uani 0.906(7) 1 d P A 1
S1B S 1.3414(15) 0.0929(8) 0.7622(10) 0.0423(3) Uani 0.094(7) 1 d P A 2

loop_
_atom_site_aniso_label
_atom_site_aniso_U_11
_atom_site_aniso_U_22
_atom_site_aniso_U_33
_atom_site_aniso_U_23
_atom_site_aniso_U_13
_atom_site_aniso_U_12
C2 0.0286(7) 0.0308(8) 0.0266(7) -0.0015(6) 0.0067(6) -0.0053(6)
C4 0.0268(7) 0.0295(7) 0.0254(7) -0.0029(6) 0.0064(6) -0.0062(6)
C5 0.0255(7) 0.0290(7) 0.0248(7) -0.0004(6) 0.0056(5) -0.0044(6)
C6 0.0245(7) 0.0346(8) 0.0238(7) -0.0011(6) 0.0051(5) -0.0079(6)
C7 0.0339(8) 0.0267(7) 0.0347(8) -0.0002(6) 0.0112(7) -0.0073(6)
C8 0.0379(9) 0.0279(8) 0.0390(9) 0.0041(6) 0.0164(7) -0.0001(6)
C9 0.0462(10) 0.0332(8) 0.0361(8) 0.0052(7) 0.0163(7) -0.0018(7)
C10 0.0672(14) 0.0480(11) 0.0468(11) 0.0011(9) 0.0172(10) -0.0219(10)
C11 0.0297(8) 0.0304(8) 0.0322(8) -0.0020(6) 0.0085(6) -0.0058(6)
C12 0.0389(10) 0.0592(12) 0.0321(9) -0.0041(8) -0.0006(7) -0.0072(8)
N1 0.0284(6) 0.0282(6) 0.0278(6) 0.0009(5) 0.0069(5) -0.0079(5)
N3 0.0236(6) 0.0315(7) 0.0297(6) 0.0017(5) 0.0020(5) -0.0077(5)
N11 0.0415(8) 0.0358(8) 0.0504(9) 0.0061(7) 0.0064(7) 0.0023(7)
O2 0.0354(6) 0.0344(6) 0.0368(6) 0.0059(5) 0.0018(5) -0.0029(5)
O4 0.0306(6) 0.0321(6) 0.0384(6) 0.0049(5) 0.0009(5) -0.0107(5)
S1A 0.0295(3) 0.0558(8) 0.0373(3) 0.0113(3) -0.0010(2) -0.0187(4)
S1B 0.0295(3) 0.0558(8) 0.0373(3) 0.0113(3) -0.0010(2) -0.0187(4)

loop_
_atom_type_symbol
_atom_type_description
_atom_type_scat_dispersion_real
_atom_type_scat_dispersion_imag
_atom_type_scat_source
C C 0.0033 0.0016 'International Tables Vol C Tables 4.2.6.8 and 6.1.1.4'
H H 0.0000 0.0000 'International Tables Vol C Tables 4.2.6.8 and 6.1.1.4'
N N 0.0061 0.0033 'International Tables Vol C Tables 4.2.6.8 and 6.1.1.4'
O O 0.0106 0.0060 'International Tables Vol C Tables 4.2.6.8 and 6.1.1.4'
S S 0.1246 0.1234 'International Tables Vol C Tables 4.2.6.8 and 6.1.1.4'

loop_
_geom_angle_atom_site_label_1
_geom_angle_atom_site_label_2
_geom_angle_atom_site_label_3
_geom_angle
O2 C2 N3 122.59(14)
O2 C2 N1 122.10(14)
N3 C2 N1 115.30(14)
O4 C4 N3 121.42(14)
O4 C4 C5 123.74(14)
N3 C4 C5 114.82(13)
C6 C5 C11 123.38(14)
C6 C5 C4 120.51(14)
C11 C5 C4 116.03(13)
N1 C6 C5 120.28(14)
N1 C6 S1A 116.13(12)
C5 C6 S1A 123.59(14)
N1 C6 S1B 127.7(4)
C5 C6 S1B 110.5(4)
S1A C6 S1B 17.3(5)
N1 C7 C8 111.61(13)
N1 C7 H7A 109.3
C8 C7 H7A 109.3
N1 C7 H7B 109.3
C8 C7 H7B 109.3
H7A C7 H7B 108.0
C7 C8 C9 111.24(14)
C7 C8 H8A 109.4
C9 C8 H8A 109.4
C7 C8 H8B 109.4
C9 C8 H8B 109.4
H8A C8 H8B 108.0
C10 C9 C8 114.44(16)
C10 C9 H9A 108.6
C8 C9 H9A 108.6
C10 C9 H9B 108.6
C8 C9 H9B 108.6
H9A C9 H9B 107.6
C9 C10 H10A 109.5
C9 C10 H10B 109.5
H10A C10 H10B 109.5
C9 C10 H10C 109.5
H10A C10 H10C 109.5
H10B C10 H10C 109.5
N11 C11 C5 177.62(17)
C6 N1 C2 122.02(13)
C6 N1 C7 122.85(13)
C2 N1 C7 115.13(13)
C2 N3 C4 127.01(13)
C2 N3 H3 113.9(15)
C4 N3 H3 119.0(15)
C6 S1A C12 104.57(8)

loop_
_geom_bond_atom_site_label_1
_geom_bond_atom_site_label_2
_geom_bond_distance
C2 O2 1.208(2)
C2 N3 1.372(2)
C2 N1 1.409(2)
C4 O4 1.2305(19)
C4 N3 1.372(2)
C4 C5 1.446(2)
C5 C6 1.380(2)
C5 C11 1.425(2)
C6 N1 1.371(2)
C6 S1A 1.7497(16)
C6 S1B 1.887(10)
C7 N1 1.4895(19)
C7 C8 1.525(2)
C7 H7A 0.9900
C7 H7B 0.9900
C8 C9 1.529(2)
C8 H8A 0.9900
C8 H8B 0.9900
C9 C10 1.499(3)
C9 H9A 0.9900
C9 H9B 0.9900
C10 H10A 0.9800
C10 H10B 0.9800
C10 H10C 0.9800
C11 N11 1.147(2)
C12 S1A 1.801(2)
C12 H12A 0.9800
C12 H12B 0.9800
C12 H12C 0.9800
N3 H3 0.83(2)

loop_
_geom_torsion_atom_site_label_1
_geom_torsion_atom_site_label_2
_geom_torsion_atom_site_label_3
_geom_torsion_atom_site_label_4
_geom_torsion
O4 C4 C5 C6 179.34(15)
N3 C4 C5 C6 0.6(2)
O4 C4 C5 C11 2.6(2)
N3 C4 C5 C11 -176.12(13)
C11 C5 C6 N1 174.50(14)
C4 C5 C6 N1 -2.0(2)
C11 C5 C6 S1A -5.2(2)
C4 C5 C6 S1A 178.36(13)
C11 C5 C6 S1B 7.6(5)
C4 C5 C6 S1B -168.9(4)
N1 C7 C8 C9 165.13(14)
C7 C8 C9 C10 63.8(2)
C6 C5 C11 N11 -166(4)
C4 C5 C11 N11 11(5)
C5 C6 N1 C2 1.3(2)
S1A C6 N1 C2 -178.97(13)
S1B C6 N1 C2 165.8(6)
C5 C6 N1 C7 -179.55(14)
S1A C6 N1 C7 0.1(2)
S1B C6 N1 C7 -15.1(6)
O2 C2 N1 C6 179.28(15)
N3 C2 N1 C6 0.6(2)
O2 C2 N1 C7 0.1(2)
N3 C2 N1 C7 -178.54(13)
C8 C7 N1 C6 84.47(18)
C8 C7 N1 C2 -96.37(16)
O2 C2 N3 C4 179.19(16)
N1 C2 N3 C4 -2.2(2)
O4 C4 N3 C2 -177.21(15)
C5 C4 N3 C2 1.6(2)
N1 C6 S1A C12 136.35(15)
C5 C6 S1A C12 -44.0(2)
S1B C6 S1A C12 -88.1(8)
